data_4327653
loop_
_publ_author_name
'Shao-Fang Lu'
'Jian-Quan Huang'
'Xiao-Ying Huang'
'Qiang-Jin Wu'
'Rong-Min Yu'

_publ_section_title
;
 Synthesis, Crystal Structure, and Spectroscopic Characterization of a
 Series of Cubane-like Mo-Sb Clusters Containing a [Mo3SbOS3]7+ Core
;
_journal_name_full 'Inorganic Chemistry'
_journal_page_first 3801
_journal_page_last 3805
_journal_paper_doi 10.1021/ic971464+
_journal_volume 38
_journal_year 1999
_chemical_formula_moiety 'SB1 MO3 BR3 S9 P3 O10 N1 C22 H44'
_chemical_formula_sum 'C22 H38 Br3 Mo3 N O10 P3 S9 Sb'
_chemical_formula_weight 1513.25
_space_group_IT_number 2
_symmetry_cell_setting triclinic
_symmetry_space_group_name_Hall '-P 1'
_symmetry_space_group_name_H-M 'P -1'
_atom_type_scat_source 'International Tables for X-Ray Crystallography Vol.IV '
_cell_angle_alpha 75.05(4)
_cell_angle_beta 88.15(7)
_cell_angle_gamma 73.24(7)
_cell_formula_units_Z 2
_cell_length_a 12.758(14)
_cell_length_b 17.859(13)
_cell_length_c 11.882(4)
_cell_measurement_reflns_used 20
_cell_measurement_temperature 293
_cell_measurement_theta_max 11
_cell_measurement_theta_min 6
_cell_volume 2502(4)
_computing_cell_refinement 'RIGAKU AFC5R'
_computing_data_collection 'RIGAKU AFC5R'
_computing_data_reduction 'PROCESS (TEXSAN)'
_computing_molecular_graphics 'ORTEPII (1989)'
_computing_structure_refinement 'LS (TEXSAN)'
_computing_structure_solution 'MITHRIL (TEXSAN)'
_diffrn_measurement_device 'RIGAKU AFC5R'
_diffrn_measurement_method \w/2\q
_diffrn_radiation_type 'Mo K\a'
_diffrn_radiation_wavelength 0.71069
_diffrn_reflns_av_R_equivalents 0.0624
_diffrn_reflns_limit_h_max 15
_diffrn_reflns_limit_h_min 0
_diffrn_reflns_limit_k_max 21
_diffrn_reflns_limit_k_min -21
_diffrn_reflns_limit_l_max 14
_diffrn_reflns_limit_l_min -14
_diffrn_reflns_number 9287
_diffrn_reflns_theta_max 25
_diffrn_standards_decay_% 1.2
_diffrn_standards_interval_count 250
_diffrn_standards_number 3
_exptl_absorpt_coefficient_mu 4.13
_exptl_absorpt_correction_T_max 1
_exptl_absorpt_correction_T_min 0.6381
_exptl_absorpt_correction_type psi-scan
_exptl_crystal_colour black
_exptl_crystal_density_diffrn 2.01
_exptl_crystal_description prism
_exptl_crystal_size_max 0.20
_exptl_crystal_size_mid 0.10
_exptl_crystal_size_min 0.05
_refine_diff_density_max 1.37
_refine_diff_density_min -1.25
_refine_ls_goodness_of_fit_obs 1.65
_refine_ls_hydrogen_treatment 'Not Refined'
_refine_ls_number_parameters 294
_refine_ls_number_reflns 1849
_refine_ls_R_factor_obs .086
_refine_ls_shift/esd_max 0.01
_refine_ls_structure_factor_coef F
_refine_ls_weighting_details w=1/(\s^2^(F))
_refine_ls_weighting_scheme calc
_refine_ls_wR_factor_obs .099
_reflns_number_observed 1849
_reflns_number_total 8822
_reflns_observed_criterion refl_observed_if_I_>3.0_sigma(I)
_cod_data_source_file ic9714642B_2.cif
_cod_data_source_block cluster2
_cod_depositor_comments
;
 Changing the _chemical_formula_sum data item value from
 'C22 H44 B2 M N O13 P3 R3 S10' to 'C22 H38 Br3 Mo3 N O10 P3 S9 Sb'.

 Antanas Vaitkus,
 2017-01-09

 Adding the _atom_site_type_symbol data item.

 Antanas Vaitkus,
 2017-01-09

The following automatic conversions were performed:

'_geom_bond_publ_flag' value 'Yes' changed to 'yes' according to the
built-in table from CIF Core dictionary named 'cif_core.dic' version
2.4.1 from 2010-06-29 (63 times).

'_geom_angle_publ_flag' value
'Yes' changed to 'yes' according to the built-in table from CIF Core
dictionary named 'cif_core.dic' version 2.4.1 from 2010-06-29 (163
times).

Automatic conversion script
Id: cif_fix_values 1715 2011-07-08 13:25:40Z adriana 

The following automatic conversions were performed:

'_refine_ls_weighting_scheme' value 'w=1/(\s^2^(F))' was changed to
'calc'. New tag '_refine_ls_weighting_details' was created. The value
of the new tag was set to 'w=1/(\s^2^(F))'.

Automatic conversion script
Id: cif_fix_values 3143 2015-03-26 13:38:13Z robertas 
;
_cod_original_cell_volume 2502(6)
_cod_original_formula_sum 'SB1 MO3 BR3 S9 P3 O10 N1 C22 H44'
_cod_database_code 4327653

loop_
_symmetry_equiv_pos_as_xyz
x,y,z
-x,-y,-z

loop_
_atom_site_aniso_label
_atom_site_aniso_U_11
_atom_site_aniso_U_22
_atom_site_aniso_U_33
_atom_site_aniso_U_12
_atom_site_aniso_U_13
_atom_site_aniso_U_23
SB1 .031(2) .054(2) .036(2) -.008(2) .003(2) -.011(2)
MO1 .030(2) .035(2) .034(3) -.010(2) .002(2) -.016(2)
MO2 .025(2) .034(2) .036(3) -.007(2) -.002(2) -.013(2)
MO3 .028(2) .031(2) .031(3) -.011(2) .002(2) -.013(2)
BR1 .084(5) .044(4) .080(5) -.012(3) .005(4) -.008(3)
BR2 .044(4) .092(5) .094(5) -.022(4) .002(4) -.014(4)
BR3 .084(5) .096(5) .048(4) -.020(4) .006(4) -.026(3)
S01 .08(1) .056(8) .09(1) -.026(8) -.005(9) -.047(8)
S02 .023(7) .045(8) .043(8) -.004(6) .004(6) -.009(7)
S03 .07(1) .029(7) .07(1) .005(7) -.025(8) -.018(7)
S11 .051(9) .046(8) .06(1) -.024(7) .003(8) -.023(7)
S12 .047(8) .042(7) .023(7) -.017(6) .010(7) .002(6)
S13 .050(9) .037(7) .034(8) -.012(7) -.010(7) -.011(6)
S22 .027(7) .065(9) .026(7) -.017(6) .007(6) -.006(6)
S23 .021(7) .027(6) .046(8) -.003(5) -.007(6) -.013(6)
S33 .047(9) .054(8) .036(8) -.013(7) .013(7) -.016(7)
O .09(3) .02(2) .03(2) -.02(2) -.01(2) .01(1)

loop_
_atom_site_label
_atom_site_type_symbol
_atom_site_fract_x
_atom_site_fract_y
_atom_site_fract_z
_atom_site_occupancy
_atom_site_U_iso_or_equiv
_atom_site_thermal_displace_type
SB1 Sb 0.9379(3) 0.3426(2) 0.4049(3) 1.0000 0.041(1) Uani
MO1 Mo 0.7898(3) 0.1836(2) 0.5466(3) 1.0000 0.032(1) Uani
MO2 Mo 0.9312(3) 0.1883(2) 0.6952(4) 1.0000 0.031(1) Uani
MO3 Mo 0.7428(3) 0.3022(2) 0.6504(3) 1.0000 0.029(1) Uani
BR1 Br 0.8783(5) 0.4972(3) 0.3504(5) 1.0000 0.073(3) Uani
BR2 Br 1.1412(5) 0.3277(4) 0.4165(6) 1.0000 0.078(3) Uani
BR3 Br 0.9361(5) 0.3258(4) 0.1993(5) 1.0000 0.076(3) Uani
S01 S 0.785(1) 0.1499(8) 0.349(1) 1.0000 0.067(6) Uani
S02 S 1.1384(9) 0.1625(7) 0.725(1) 1.0000 0.039(5) Uani
S03 S 0.656(1) 0.4566(7) 0.612(1) 1.0000 0.056(5) Uani
S11 S 0.610(1) 0.1520(7) 0.546(1) 1.0000 0.049(5) Uani
S12 S 0.972(1) 0.1792(7) 0.505(1) 1.0000 0.038(5) Uani
S13 S 0.729(1) 0.3220(7) 0.451(1) 1.0000 0.040(5) Uani
S22 S 0.953(1) 0.1681(8) 0.914(1) 1.0000 0.040(5) Uani
S23 S 0.9145(9) 0.3259(6) 0.643(1) 1.0000 0.031(4) Uani
S33 S 0.709(1) 0.3214(7) 0.855(1) 1.0000 0.045(5) Uani
O O 0.784(3) 0.177(2) 0.722(2) 1.0000 0.05(1) Uani
P1 P 0.640(1) 0.1320(8) 0.391(1) 1.0000 0.050(4) Uiso
P2 P 1.113(1) 0.1482(8) 0.895(1) 1.0000 0.044(4) Uiso
P3 P 0.655(1) 0.4407(8) 0.784(1) 1.0000 0.046(4) Uiso
O01 O 0.848(2) 0.053(2) 0.618(3) 1.0000 0.047(9) Uiso
O02 O 0.968(2) 0.057(2) 0.743(2) 1.0000 0.036(8) Uiso
O11 O 0.548(3) 0.187(2) 0.294(3) 1.0000 0.05(1) Uiso
O12 O 0.631(3) 0.049(2) 0.383(3) 1.0000 0.06(1) Uiso
O21 O 1.191(3) 0.062(2) 0.974(3) 1.0000 0.07(1) Uiso
O22 O 1.163(2) 0.207(2) 0.948(2) 1.0000 0.033(8) Uiso
O31 O 0.722(2) 0.492(2) 0.830(3) 1.0000 0.047(9) Uiso
O32 O 0.538(3) 0.483(2) 0.826(3) 1.0000 0.06(1) Uiso
N1 N 0.567(3) 0.298(2) 0.667(4) 1.0000 0.06(1) Uiso
C1 C 0.484(3) 0.347(2) 0.575(3) 1.0000 0.03(1) Uiso
C2 C 0.385(4) 0.342(2) 0.576(4) 1.0000 0.04(1) Uiso
C3 C 0.349(5) 0.284(4) 0.681(6) 1.0000 0.11(2) Uiso
C4 C 0.434(4) 0.240(2) 0.765(4) 1.0000 0.04(1) Uiso
C5 C 0.536(3) 0.247(2) 0.750(4) 1.0000 0.03(1) Uiso
C01 C 0.919(3) 0.019(2) 0.703(3) 1.0000 0.02(1) Uiso
C02 C 0.941(4) -0.069(3) 0.747(4) 1.0000 0.04(1) Uiso
C11 C 0.515(4) 0.272(3) 0.259(5) 1.0000 0.06(2) Uiso
C12 C 0.477(7) 0.304(5) 0.139(8) 1.0000 0.18(4) Uiso
C13 C 0.711(5) -0.020(3) 0.458(5) 1.0000 0.07(2) Uiso
C14 C 0.650(4) -0.088(3) 0.475(5) 1.0000 0.08(2) Uiso
C21 C 1.125(4) 0.294(3) 0.909(4) 1.0000 0.06(2) Uiso
C22 C 1.187(7) 0.329(5) 0.962(7) 1.0000 0.17(3) Uiso
C23 C 1.161(6) -0.009(4) 0.951(6) 1.0000 0.11(2) Uiso
C24 C 1.262(6) -0.065(4) 0.970(6) 1.0000 0.14(3) Uiso
C31 C 0.841(4) 0.476(3) 0.812(5) 1.0000 0.07(2) Uiso
C32 C 0.886(5) 0.513(4) 0.886(5) 1.0000 0.10(2) Uiso
C33 C 0.441(5) 0.464(3) 0.809(5) 1.0000 0.08(2) Uiso
C34 C 0.353(5) 0.508(3) 0.873(5) 1.0000 0.09(2) Uiso
O1 O 0.451(5) 0.126(4) 0.053(6) 1.0000 0.23(3) Uiso
C04 C 0.487(6) -0.008(5) 0.161(7) 1.0000 0.15(3) Uiso
C03 C 0.408(7) 0.064(5) 0.152(8) 1.0000 0.17(4) Uiso
C05 C 0.348(6) 0.134(5) 0.193(7) 1.0000 0.15(3) Uiso
H1 H 0.51247(0) 0.38185(0) 0.50878(0) 1.0000 0.01704(0) Uiso
H2 H 0.32599(0) 0.37537(0) 0.51177(0) 1.0000 0.03763(0) Uiso
H3 H 0.27392(0) 0.28710(0) 0.67980(0) 1.0000 0.09606(0) Uiso
H4 H 0.40437(0) 0.20462(0) 0.82985(0) 1.0000 0.03141(0) Uiso
H5 H 0.59381(0) 0.20774(0) 0.80872(0) 1.0000 0.02743(0) Uiso
H6 H 0.87207(0) -0.07997(0) 0.77577(0) 1.0000 0.03321(0) Uiso
H7 H 0.96207(0) -0.09497(0) 0.68649(0) 1.0000 0.03321(0) Uiso
H8 H 0.99302(0) -0.09079(0) 0.80945(0) 1.0000 0.03321(0) Uiso
H9 H 0.45660(0) 0.29792(0) 0.30402(0) 1.0000 0.04528(0) Uiso
H10 H 0.57527(0) 0.29630(0) 0.26904(0) 1.0000 0.04528(0) Uiso
H11 H 0.45940(0) 0.35420(0) 0.11437(0) 1.0000 0.19668(0) Uiso
H12 H 0.54209(0) 0.27461(0) 0.10038(0) 1.0000 0.19668(0) Uiso
H13 H 0.42350(0) 0.27595(0) 0.13538(0) 1.0000 0.19668(0) Uiso
H14 H 0.77763(0) -0.03771(0) 0.42234(0) 1.0000 0.08339(0) Uiso
H15 H 0.72646(0) -0.01341(0) 0.53261(0) 1.0000 0.08339(0) Uiso
H16 H 0.57494(0) -0.07287(0) 0.51344(0) 1.0000 0.07470(0) Uiso
H17 H 0.62618(0) -0.09723(0) 0.40322(0) 1.0000 0.07470(0) Uiso
H18 H 0.68435(0) -0.14142(0) 0.52490(0) 1.0000 0.07470(0) Uiso
H19 H 1.11906(0) 0.31997(0) 0.82568(0) 1.0000 0.05995(0) Uiso
H20 H 1.04660(0) 0.31791(0) 0.93316(0) 1.0000 0.05995(0) Uiso
H21 H 1.19404(0) 0.30082(0) 1.04785(0) 1.0000 0.12755(0) Uiso
H22 H 1.26625(0) 0.30326(0) 0.94015(0) 1.0000 0.12755(0) Uiso
H23 H 1.17532(0) 0.38041(0) 0.94959(0) 1.0000 0.12755(0) Uiso
H24 H 1.10412(0) -0.02742(0) 0.99503(0) 1.0000 0.14437(0) Uiso
H25 H 1.13106(0) 0.00042(0) 0.86543(0) 1.0000 0.14437(0) Uiso
H26 H 1.25904(0) -0.11646(0) 0.95614(0) 1.0000 0.13002(0) Uiso
H27 H 1.31076(0) -0.04579(0) 0.91559(0) 1.0000 0.13002(0) Uiso
H28 H 1.28406(0) -0.07327(0) 1.04536(0) 1.0000 0.13002(0) Uiso
H29 H 0.88130(0) 0.41839(0) 0.83324(0) 1.0000 0.05302(0) Uiso
H30 H 0.85844(0) 0.49688(0) 0.73240(0) 1.0000 0.05302(0) Uiso
H31 H 0.87134(0) 0.49430(0) 0.96821(0) 1.0000 0.09725(0) Uiso
H32 H 0.96227(0) 0.50818(0) 0.88238(0) 1.0000 0.09725(0) Uiso
H33 H 0.84873(0) 0.57274(0) 0.86728(0) 1.0000 0.09725(0) Uiso
H34 H 0.41473(0) 0.47324(0) 0.72508(0) 1.0000 0.11499(0) Uiso
H35 H 0.44857(0) 0.40107(0) 0.83524(0) 1.0000 0.11499(0) Uiso
H36 H 0.33793(0) 0.56307(0) 0.84594(0) 1.0000 0.07557(0) Uiso
H37 H 0.28019(0) 0.49538(0) 0.87073(0) 1.0000 0.07557(0) Uiso
H38 H 0.37231(0) 0.49112(0) 0.95632(0) 1.0000 0.07557(0) Uiso

loop_
_geom_angle_atom_site_label_1
_geom_angle_atom_site_label_2
_geom_angle_atom_site_label_3
_geom_angle
_geom_angle_site_symmetry_1
_geom_angle_site_symmetry_3
_geom_angle_publ_flag
BR1 SB1 BR2 95.2(3) 1_555 1_555 yes
BR1 SB1 BR3 97.2(2) 1_555 1_555 yes
BR1 SB1 S12 167.2(3) 1_555 1_555 yes
BR1 SB1 S13 97.1(3) 1_555 1_555 yes
BR1 SB1 S23 94.9(3) 1_555 1_555 yes
BR2 SB1 BR3 95.2(3) 1_555 1_555 yes
BR2 SB1 S12 91.9(3) 1_555 1_555 yes
BR2 SB1 S13 163.4(3) 1_555 1_555 yes
BR2 SB1 S23 93.9(3) 1_555 1_555 yes
BR3 SB1 S12 92.8(3) 1_555 1_555 yes
BR3 SB1 S13 94.2(3) 1_555 1_555 yes
BR3 SB1 S23 164.2(4) 1_555 1_555 yes
S12 SB1 S13 74.0(4) 1_555 1_555 yes
S12 SB1 S23 74.0(4) 1_555 1_555 yes
S13 SB1 S23 74.1(4) 1_555 1_555 yes
MO2 MO1 MO3 60.3(2) 1_555 1_555 yes
MO2 MO1 S01 139.5(4) 1_555 1_555 yes
MO2 MO1 S11 138.9(4) 1_555 1_555 yes
MO2 MO1 S12 56.3(3) 1_555 1_555 yes
MO2 MO1 S13 99.0(4) 1_555 1_555 yes
MO2 MO1 O 48(1) 1_555 1_555 yes
MO2 MO1 O01 85.0(9) 1_555 1_555 yes
MO3 MO1 S01 144.1(3) 1_555 1_555 yes
MO3 MO1 S11 102.2(4) 1_555 1_555 yes
MO3 MO1 S12 98.7(4) 1_555 1_555 yes
MO3 MO1 S13 55.0(4) 1_555 1_555 yes
MO3 MO1 O 51.0(7) 1_555 1_555 yes
MO3 MO1 O01 130.9(9) 1_555 1_555 yes
S01 MO1 S11 77.4(5) 1_555 1_555 yes
S01 MO1 S12 84.2(5) 1_555 1_555 yes
S01 MO1 S13 89.3(5) 1_555 1_555 yes
S01 MO1 O 162.6(9) 1_555 1_555 yes
S01 MO1 O01 84.9(9) 1_555 1_555 yes
S11 MO1 S12 159.0(5) 1_555 1_555 yes
S11 MO1 S13 98.4(4) 1_555 1_555 yes
S11 MO1 O 92(1) 1_555 1_555 yes
S11 MO1 O01 81.1(9) 1_555 1_555 yes
S12 MO1 S13 91.3(5) 1_555 1_555 yes
S12 MO1 O 104(1) 1_555 1_555 yes
S12 MO1 O01 87.4(9) 1_555 1_555 yes
S13 MO1 O 105.7(8) 1_555 1_555 yes
S13 MO1 O01 174.1(9) 1_555 1_555 yes
O MO1 O01 80(1) 1_555 1_555 yes
MO1 MO2 MO3 60.6(2) 1_555 1_555 yes
MO1 MO2 S02 140.5(4) 1_555 1_555 yes
MO1 MO2 S12 56.4(4) 1_555 1_555 yes
MO1 MO2 S22 138.3(4) 1_555 1_555 yes
MO1 MO2 S23 100.1(3) 1_555 1_555 yes
MO1 MO2 O 51.4(9) 1_555 1_555 yes
MO1 MO2 O02 84.3(8) 1_555 1_555 yes
MO3 MO2 S02 143.6(4) 1_555 1_555 yes
MO3 MO2 S12 99.0(3) 1_555 1_555 yes
MO3 MO2 S22 100.0(3) 1_555 1_555 yes
MO3 MO2 S23 56.1(3) 1_555 1_555 yes
MO3 MO2 O 51.6(7) 1_555 1_555 yes
MO3 MO2 O02 130.7(8) 1_555 1_555 yes
S02 MO2 S12 85.0(5) 1_555 1_555 yes
S02 MO2 S22 77.7(4) 1_555 1_555 yes
S02 MO2 S23 87.8(4) 1_555 1_555 yes
S02 MO2 O 160.1(8) 1_555 1_555 yes
S02 MO2 O02 85.5(8) 1_555 1_555 yes
S12 MO2 S22 160.7(4) 1_555 1_555 yes
S12 MO2 S23 91.3(5) 1_555 1_555 yes
S12 MO2 O 107(1) 1_555 1_555 yes
S12 MO2 O02 86.8(8) 1_555 1_555 yes
S22 MO2 S23 96.5(5) 1_555 1_555 yes
S22 MO2 O 87.2(9) 1_555 1_555 yes
S22 MO2 O02 83.4(8) 1_555 1_555 yes
S23 MO2 O 107.0(8) 1_555 1_555 yes
S23 MO2 O02 173.2(8) 1_555 1_555 yes
O MO2 O02 80(1) 1_555 1_555 yes
MO1 MO3 MO2 59.2(2) 1_555 1_555 yes
MO1 MO3 S03 142.3(4) 1_555 1_555 yes
MO1 MO3 S13 56.2(3) 1_555 1_555 yes
MO1 MO3 S23 98.5(4) 1_555 1_555 yes
MO1 MO3 S33 138.6(3) 1_555 1_555 yes
MO1 MO3 O 50.1(8) 1_555 1_555 yes
MO1 MO3 N1 91(1) 1_555 1_555 yes
MO2 MO3 S03 142.8(4) 1_555 1_555 yes
MO2 MO3 S13 99.0(3) 1_555 1_555 yes
MO2 MO3 S23 55.4(3) 1_555 1_555 yes
MO2 MO3 S33 98.5(3) 1_555 1_555 yes
MO2 MO3 O 47(1) 1_555 1_555 yes
MO2 MO3 N1 132.2(9) 1_555 1_555 yes
S03 MO3 S13 86.5(4) 1_555 1_555 yes
S03 MO3 S23 87.8(5) 1_555 1_555 yes
S03 MO3 S33 77.2(4) 1_555 1_555 yes
S03 MO3 O 163.5(9) 1_555 1_555 yes
S03 MO3 N1 84(1) 1_555 1_555 yes
S13 MO3 S23 92.7(5) 1_555 1_555 yes
S13 MO3 S33 162.1(4) 1_555 1_555 yes
S13 MO3 O 106.0(9) 1_555 1_555 yes
S13 MO3 N1 91(1) 1_555 1_555 yes
S23 MO3 S33 94.0(5) 1_555 1_555 yes
S23 MO3 O 102(1) 1_555 1_555 yes
S23 MO3 N1 171(1) 1_555 1_555 yes
S33 MO3 O 88.8(9) 1_555 1_555 yes
S33 MO3 N1 80(1) 1_555 1_555 yes
O MO3 N1 85(1) 1_555 1_555 yes
MO1 S01 P1 86.8(7) 1_555 1_555 yes
MO2 S02 P2 86.8(6) 1_555 1_555 yes
MO3 S03 P3 87.6(5) 1_555 1_555 yes
MO1 S11 P1 88.9(7) 1_555 1_555 yes
SB1 S12 MO1 97.9(4) 1_555 1_555 yes
SB1 S12 MO2 97.1(5) 1_555 1_555 yes
MO1 S12 MO2 67.3(4) 1_555 1_555 yes
SB1 S13 MO1 96.4(4) 1_555 1_555 yes
SB1 S13 MO3 96.3(5) 1_555 1_555 yes
MO1 S13 MO3 68.8(3) 1_555 1_555 yes
MO2 S22 P2 88.0(6) 1_555 1_555 yes
SB1 S23 MO2 97.1(5) 1_555 1_555 yes
SB1 S23 MO3 96.6(5) 1_555 1_555 yes
MO2 S23 MO3 68.6(4) 1_555 1_555 yes
MO3 S33 P3 88.4(6) 1_555 1_555 yes
MO1 O MO2 81(1) 1_555 1_555 yes
MO1 O MO3 79.0(9) 1_555 1_555 yes
MO2 O MO3 81(1) 1_555 1_555 yes
S01 P1 S11 107(1) 1_555 1_555 yes
S01 P1 O11 111(1) 1_555 1_555 yes
S01 P1 O12 114(1) 1_555 1_555 yes
S11 P1 O11 114(1) 1_555 1_555 yes
S11 P1 O12 114(1) 1_555 1_555 yes
O11 P1 O12 98(2) 1_555 1_555 yes
S02 P2 S22 107.4(8) 1_555 1_555 yes
S02 P2 O21 112(1) 1_555 1_555 yes
S02 P2 O22 111(1) 1_555 1_555 yes
S22 P2 O21 116(1) 1_555 1_555 yes
S22 P2 O22 113(1) 1_555 1_555 yes
O21 P2 O22 97(2) 1_555 1_555 yes
S03 P3 S33 106.5(9) 1_555 1_555 yes
S03 P3 O31 113(1) 1_555 1_555 yes
S03 P3 O32 112(1) 1_555 1_555 yes
S33 P3 O31 114(1) 1_555 1_555 yes
S33 P3 O32 114(1) 1_555 1_555 yes
O31 P3 O32 97(2) 1_555 1_555 yes
MO1 O01 C01 123(3) 1_555 1_555 yes
MO2 O02 C01 125(2) 1_555 1_555 yes
P1 O11 C11 127(4) 1_555 1_555 yes
P1 O12 C13 114(4) 1_555 1_555 yes
P2 O21 C23 111(3) 1_555 1_555 yes
P2 O22 C21 123(3) 1_555 1_555 yes
P3 O31 C31 119(3) 1_555 1_555 yes
P3 O32 C33 125(3) 1_555 1_555 yes
MO3 N1 C1 120(3) 1_555 1_555 yes
MO3 N1 C5 123(3) 1_555 1_555 yes
C1 N1 C5 116(4) 1_555 1_555 yes
N1 C1 C2 122(4) 1_555 1_555 yes
C1 C2 C3 120(4) 1_555 1_555 yes
C2 C3 C4 113(5) 1_555 1_555 yes
C3 C4 C5 121(4) 1_555 1_555 yes
N1 C5 C4 127(4) 1_555 1_555 yes
O01 C01 O02 122(3) 1_555 1_555 yes
O01 C01 C02 116(4) 1_555 1_555 yes
O02 C01 C02 122(3) 1_555 1_555 yes
O11 C11 C12 113(6) 1_555 1_555 yes
O12 C13 C14 101(4) 1_555 1_555 yes
O22 C21 C22 111(4) 1_555 1_555 yes
O21 C23 C24 99(6) 1_555 1_555 yes
O31 C31 C32 108(4) 1_555 1_555 yes
O32 C33 C34 109(5) 1_555 1_555 yes
O1 C03 C04 103(7) 1_555 1_555 yes
O1 C03 C05 86(6) 1_555 1_555 yes
C04 C03 C05 154(9) 1_555 1_555 yes

loop_
_geom_bond_atom_site_label_1
_geom_bond_atom_site_label_2
_geom_bond_distance
_geom_bond_site_symmetry_2
_geom_bond_publ_flag
SB1 BR1 2.554(7) 1_555 yes
SB1 BR2 2.535(7) 1_555 yes
SB1 BR3 2.540(7) 1_555 yes
SB1 S12 2.76(1) 1_555 yes
SB1 S13 2.81(1) 1_555 yes
SB1 S23 2.78(1) 1_555 yes
MO1 MO2 2.598(6) 1_555 yes
MO1 MO3 2.635(6) 1_555 yes
MO1 S01 2.57(2) 1_555 yes
MO1 S11 2.52(1) 1_555 yes
MO1 S12 2.34(1) 1_555 yes
MO1 S13 2.35(1) 1_555 yes
MO1 O 2.06(3) 1_555 yes
MO1 O01 2.18(3) 1_555 yes
MO2 MO3 2.628(6) 1_555 yes
MO2 S02 2.57(1) 1_555 yes
MO2 S12 2.34(1) 1_555 yes
MO2 S22 2.54(1) 1_555 yes
MO2 S23 2.32(1) 1_555 yes
MO2 O 1.95(3) 1_555 yes
MO2 O02 2.17(3) 1_555 yes
MO3 S03 2.58(1) 1_555 yes
MO3 S13 2.31(1) 1_555 yes
MO3 S23 2.34(1) 1_555 yes
MO3 S33 2.55(1) 1_555 yes
MO3 O 2.08(3) 1_555 yes
MO3 N1 2.27(4) 1_555 yes
S01 P1 1.99(2) 1_555 yes
S02 P2 2.00(2) 1_555 yes
S03 P3 2.00(2) 1_555 yes
S11 P1 1.97(2) 1_555 yes
S22 P2 1.98(2) 1_555 yes
S33 P3 2.00(2) 1_555 yes
P1 O11 1.58(3) 1_555 yes
P1 O12 1.55(3) 1_555 yes
P2 O21 1.64(3) 1_555 yes
P2 O22 1.64(3) 1_555 yes
P3 O31 1.61(3) 1_555 yes
P3 O32 1.60(3) 1_555 yes
O01 C01 1.28(4) 1_555 yes
O02 C01 1.23(4) 1_555 yes
O11 C11 1.40(5) 1_555 yes
O12 C13 1.46(5) 1_555 yes
O21 C23 1.52(7) 1_555 yes
O22 C21 1.45(5) 1_555 yes
O31 C31 1.48(6) 1_555 yes
O32 C33 1.40(6) 1_555 yes
N1 C1 1.46(5) 1_555 yes
N1 C5 1.29(5) 1_555 yes
C1 C2 1.30(6) 1_555 yes
C2 C3 1.55(7) 1_555 yes
C3 C4 1.40(7) 1_555 yes
C4 C5 1.34(6) 1_555 yes
C01 C02 1.46(5) 1_555 yes
C11 C12 1.43(9) 1_555 yes
C13 C14 1.58(7) 1_555 yes
C21 C22 1.38(9) 1_555 yes
C23 C24 1.37(8) 1_555 yes
C31 C32 1.45(7) 1_555 yes
C33 C34 1.48(7) 1_555 yes
O1 C03 1.6(1) 1_555 yes
C04 C03 1.4(1) 1_555 yes
C03 C05 1.5(1) 1_555 yes
